data_4071832
loop_
_publ_author_name
'Wolf, Joffrey'
'Thommes, Katrin'
'Briel, Oliver'
'Scopelliti, Rosario'
'Severin, Kay'

_publ_section_title
;
 Dinuclear Ruthenium Ethylene Complexes: Syntheses, Structures, and
 Catalytic Applications in ATRA and ATRC Reactions
;
_journal_issue 17
_journal_name_full Organometallics
_journal_page_first 4464
_journal_paper_doi 10.1021/om8004096
_journal_volume 27
_journal_year 2008
_chemical_formula_moiety 'C28 H29 Cl5 P Ru2, C H Cl3'
_chemical_formula_sum 'C29 H30 Cl8 P Ru2'
_chemical_formula_weight 895.24
_chemical_name_systematic
; 
 ? 
;
_space_group_IT_number 14
_symmetry_cell_setting monoclinic
_symmetry_space_group_name_Hall '-P 2yn'
_symmetry_space_group_name_H-M 'P 1 21/n 1'
_atom_sites_solution_hydrogens geom
_atom_sites_solution_primary direct
_atom_sites_solution_secondary difmap
_audit_creation_method SHELXL-97
_cell_angle_alpha 90.00
_cell_angle_beta 118.446(8)
_cell_angle_gamma 90.00
_cell_formula_units_Z 4
_cell_length_a 19.7274(12)
_cell_length_b 9.6194(4)
_cell_length_c 20.4425(13)
_cell_measurement_reflns_used 9019
_cell_measurement_temperature 140(2)
_cell_measurement_theta_max 27.4669
_cell_measurement_theta_min 2.8875
_cell_volume 3410.9(4)
_computing_cell_refinement
; 
CrysAlis RED, Oxford Diffraction Ltd., 
Version 1.171.32.5 (release 08-05-2007 CrysAlis171 .NET) 
(compiled May  8 2007,13:10:02) 
;
_computing_data_collection
; 
CrysAlis CCD, Oxford Diffraction Ltd., 
Version 1.171.32.5 (release 08-05-2007 CrysAlis171 .NET) 
(compiled May  8 2007,13:10:02) 
;
_computing_data_reduction
; 
CrysAlis RED, Oxford Diffraction Ltd., 
Version 1.171.32.5 (release 08-05-2007 CrysAlis171 .NET) 
(compiled May  8 2007,13:10:02) 
;
_computing_molecular_graphics 'Bruker SHELXTL'
_computing_publication_material 'Bruker SHELXTL'
_computing_structure_refinement 'SHELXL-97 (Sheldrick, 1997)'
_computing_structure_solution 'SHELXS-97 (Sheldrick, 1990)'
_diffrn_ambient_temperature 140(2)
_diffrn_detector_area_resol_mean 8.2812
_diffrn_measured_fraction_theta_full 0.993
_diffrn_measured_fraction_theta_max 0.993
_diffrn_measurement_device_type 'Oxford Diffraction, KM4/Sapphire CCD'
_diffrn_measurement_method 'phi and omega scans'
_diffrn_radiation_monochromator graphite
_diffrn_radiation_source 'fine-focus sealed tube'
_diffrn_radiation_type MoK\a
_diffrn_radiation_wavelength 0.71073
_diffrn_reflns_av_R_equivalents 0.0785
_diffrn_reflns_av_sigmaI/netI 0.0740
_diffrn_reflns_limit_h_max 24
_diffrn_reflns_limit_h_min -24
_diffrn_reflns_limit_k_max 11
_diffrn_reflns_limit_k_min -11
_diffrn_reflns_limit_l_max 25
_diffrn_reflns_limit_l_min -25
_diffrn_reflns_number 24315
_diffrn_reflns_theta_full 26.37
_diffrn_reflns_theta_max 26.37
_diffrn_reflns_theta_min 2.90
_exptl_absorpt_coefficient_mu 1.579
_exptl_absorpt_correction_T_max 1.00000
_exptl_absorpt_correction_T_min 0.52748
_exptl_absorpt_correction_type multi-scan
_exptl_absorpt_process_details
; 
CrysAlis RED, Oxford Diffraction Ltd., 
Version 1.171.32.5 (release 08-05-2007 CrysAlis171 .NET) 
(compiled May  8 2007,13:10:02) 
Empirical absorption correction using spherical harmonics, 
 implemented in SCALE3 ABSPACK scaling algorithm. 
;
_exptl_crystal_colour green
_exptl_crystal_density_diffrn 1.743
_exptl_crystal_density_method 'not measured'
_exptl_crystal_description prismatic
_exptl_crystal_F_000 1772
_exptl_crystal_size_max 0.40
_exptl_crystal_size_mid 0.35
_exptl_crystal_size_min 0.20
_refine_diff_density_max 1.780
_refine_diff_density_min -1.061
_refine_diff_density_rms 0.160
_refine_ls_extinction_method none
_refine_ls_goodness_of_fit_ref 1.032
_refine_ls_hydrogen_treatment riding
_refine_ls_matrix_type full
_refine_ls_number_parameters 361
_refine_ls_number_reflns 6924
_refine_ls_number_restraints 0
_refine_ls_restrained_S_all 1.032
_refine_ls_R_factor_all 0.1032
_refine_ls_R_factor_gt 0.0602
_refine_ls_shift/su_max 0.000
_refine_ls_shift/su_mean 0.000
_refine_ls_structure_factor_coef Fsqd
_refine_ls_weighting_details 'calc w=1/[\s^2^(Fo^2^)+(0.0718P)^2^+12.3970P] where P=(Fo^2^+2Fc^2^)/3'
_refine_ls_weighting_scheme calc
_refine_ls_wR_factor_gt 0.1282
_refine_ls_wR_factor_ref 0.1516
_reflns_number_gt 4712
_reflns_number_total 6924
_reflns_threshold_expression >2sigma(I)
_cod_data_source_file om8004096-file001.cif
_cod_data_source_block Complex10
_cod_depositor_comments
;
The following automatic conversions were performed:

'_symmetry_cell_setting' value 'Monoclinic' changed to 'monoclinic'
according to /home/saulius/struct/CIF-dictionaries/cif_core.dic
dictionary named 'cif_core.dic' version 2.4.1 from 2010-06-29.

Automatic conversion script
Id: cif_fix_values 1715 2011-07-08 13:25:40Z adriana 
;
_cod_original_cell_volume 3410.9(3)
_cod_original_sg_symbol_H-M P2(1)/n
_cod_database_code 4071832

loop_
_symmetry_equiv_pos_as_xyz
'x, y, z'
'-x+1/2, y+1/2, -z+1/2'
'-x, -y, -z'
'x-1/2, -y-1/2, z-1/2'

loop_
_atom_site_label
_atom_site_type_symbol
_atom_site_fract_x
_atom_site_fract_y
_atom_site_fract_z
_atom_site_U_iso_or_equiv
_atom_site_adp_type
_atom_site_occupancy
_atom_site_symmetry_multiplicity
_atom_site_calc_flag
_atom_site_refinement_flags
Ru1 Ru -0.03979(3) 0.12795(6) 0.28671(3) 0.02165(16) Uani 1 1 d .
Ru2 Ru -0.13505(3) -0.01086(6) 0.36419(3) 0.02502(16) Uani 1 1 d .
Cl1 Cl -0.09252(10) 0.22540(19) 0.36803(10) 0.0315(4) Uani 1 1 d .
Cl2 Cl -0.16314(9) 0.00929(18) 0.23434(9) 0.0265(4) Uani 1 1 d .
Cl3 Cl -0.01030(9) -0.06081(18) 0.37311(9) 0.0274(4) Uani 1 1 d .
Cl4 Cl 0.07812(10) 0.2305(2) 0.35778(10) 0.0327(4) Uani 1 1 d .
Cl5 Cl -0.08949(10) 0.30921(19) 0.20323(10) 0.0322(4) Uani 1 1 d .
P1 P 0.00833(10) 0.02581(19) 0.21688(10) 0.0241(4) Uani 1 1 d .
C1 C -0.2243(5) 0.0429(9) 0.3923(5) 0.040(2) Uani 1 1 d .
C2 C -0.2515(4) -0.0592(10) 0.3378(5) 0.045(2) Uani 1 1 d .
H2 H -0.2988 -0.0441 0.2938 0.055 Uiso 1 1 calc R
C3 C -0.2114(4) -0.1843(9) 0.3455(4) 0.038(2) Uani 1 1 d .
H3 H -0.2312 -0.2512 0.3067 0.045 Uiso 1 1 calc R
C4 C -0.1417(4) -0.2102(8) 0.4113(4) 0.0305(17) Uani 1 1 d .
C5 C -0.1147(4) -0.1070(8) 0.4665(4) 0.0285(16) Uani 1 1 d .
H5 H -0.0677 -0.1219 0.5109 0.034 Uiso 1 1 calc R
C6 C -0.1546(4) 0.0162(8) 0.4581(4) 0.0297(16) Uani 1 1 d .
H6 H -0.1349 0.0833 0.4968 0.036 Uiso 1 1 calc R
C7 C -0.2655(5) 0.1827(11) 0.3826(6) 0.060(3) Uani 1 1 d .
H7A H -0.2946 0.2055 0.3295 0.090 Uiso 1 1 calc R
H7B H -0.2273 0.2556 0.4086 0.090 Uiso 1 1 calc R
H7C H -0.3011 0.1764 0.4034 0.090 Uiso 1 1 calc R
C8 C -0.0936(5) -0.3398(8) 0.4225(4) 0.0375(19) Uani 1 1 d .
H8 H -0.0383 -0.3143 0.4546 0.045 Uiso 1 1 calc R
C9 C -0.1013(6) -0.4020(9) 0.3512(5) 0.052(2) Uani 1 1 d .
H9A H -0.1517 -0.4471 0.3238 0.077 Uiso 1 1 calc R
H9B H -0.0605 -0.4709 0.3632 0.077 Uiso 1 1 calc R
H9C H -0.0967 -0.3283 0.3205 0.077 Uiso 1 1 calc R
C10 C -0.1154(6) -0.4471(8) 0.4651(5) 0.045(2) Uani 1 1 d .
H10A H -0.1072 -0.4069 0.5124 0.068 Uiso 1 1 calc R
H10B H -0.0832 -0.5301 0.4749 0.068 Uiso 1 1 calc R
H10C H -0.1698 -0.4727 0.4352 0.068 Uiso 1 1 calc R
C11 C -0.0593(4) -0.0095(8) 0.1192(4) 0.0297(16) Uani 1 1 d .
C12 C -0.1360(4) 0.0274(8) 0.0876(4) 0.0344(18) Uani 1 1 d .
H12 H -0.1553 0.0713 0.1170 0.041 Uiso 1 1 calc R
C13 C -0.1851(5) 0.0006(10) 0.0131(4) 0.044(2) Uani 1 1 d .
H13 H -0.2379 0.0260 -0.0083 0.053 Uiso 1 1 calc R
C14 C -0.1576(5) -0.0626(10) -0.0302(5) 0.048(2) Uani 1 1 d .
H14 H -0.1915 -0.0805 -0.0813 0.057 Uiso 1 1 calc R
C15 C -0.0810(5) -0.1000(10) 0.0006(5) 0.048(2) Uani 1 1 d .
H15 H -0.0622 -0.1441 -0.0292 0.058 Uiso 1 1 calc R
C16 C -0.0318(5) -0.0733(9) 0.0745(4) 0.0400(19) Uani 1 1 d .
H16 H 0.0211 -0.0982 0.0955 0.048 Uiso 1 1 calc R
C17 C 0.0843(4) 0.1224(8) 0.2092(4) 0.0298(16) Uani 1 1 d .
C18 C 0.0682(6) 0.2572(9) 0.1809(6) 0.052(2) Uani 1 1 d .
H18 H 0.0194 0.2975 0.1677 0.063 Uiso 1 1 calc R
C19 C 0.1231(7) 0.3329(10) 0.1719(7) 0.067(3) Uani 1 1 d .
H19 H 0.1115 0.4247 0.1525 0.081 Uiso 1 1 calc R
C20 C 0.1929(6) 0.2773(12) 0.1904(6) 0.061(3) Uani 1 1 d .
H20 H 0.2303 0.3303 0.1846 0.073 Uiso 1 1 calc R
C21 C 0.2095(5) 0.1446(15) 0.2175(5) 0.068(3) Uani 1 1 d .
H21 H 0.2585 0.1054 0.2306 0.081 Uiso 1 1 calc R
C22 C 0.1544(5) 0.0665(12) 0.2260(5) 0.052(2) Uani 1 1 d .
H22 H 0.1658 -0.0265 0.2436 0.063 Uiso 1 1 calc R
C23 C 0.0513(4) -0.1410(7) 0.2584(4) 0.0271(16) Uani 1 1 d .
C24 C 0.1181(4) -0.1415(8) 0.3281(4) 0.0325(17) Uani 1 1 d .
H24 H 0.1424 -0.0564 0.3507 0.039 Uiso 1 1 calc R
C25 C 0.1478(5) -0.2654(9) 0.3634(5) 0.041(2) Uani 1 1 d .
H25 H 0.1933 -0.2657 0.4103 0.049 Uiso 1 1 calc R
C26 C 0.1127(6) -0.3886(10) 0.3319(6) 0.058(3) Uani 1 1 d .
H26 H 0.1342 -0.4735 0.3570 0.069 Uiso 1 1 calc R
C27 C 0.0476(5) -0.3909(9) 0.2651(6) 0.050(2) Uani 1 1 d .
H27 H 0.0231 -0.4768 0.2442 0.060 Uiso 1 1 calc R
C28 C 0.0164(5) -0.2656(9) 0.2269(5) 0.041(2) Uani 1 1 d .
H28 H -0.0286 -0.2669 0.1796 0.050 Uiso 1 1 calc R
Cl6 Cl -0.23484(16) 0.3665(3) -0.04074(19) 0.0836(9) Uani 1 1 d .
Cl7 Cl -0.0941(2) 0.3094(4) -0.0440(2) 0.1006(12) Uani 1 1 d .
Cl8 Cl -0.1047(2) 0.5468(4) 0.0322(2) 0.1036(12) Uani 1 1 d .
C29 C -0.1352(5) 0.3769(10) 0.0070(6) 0.057(3) Uani 1 1 d .
H29 H -0.1167 0.3209 0.0536 0.069 Uiso 1 1 calc R

loop_
_atom_site_aniso_label
_atom_site_aniso_U_11
_atom_site_aniso_U_22
_atom_site_aniso_U_33
_atom_site_aniso_U_23
_atom_site_aniso_U_13
_atom_site_aniso_U_12
Ru1 0.0175(3) 0.0195(3) 0.0241(3) -0.0019(2) 0.0068(2) -0.0011(2)
Ru2 0.0186(3) 0.0266(3) 0.0244(3) 0.0023(2) 0.0059(2) -0.0029(2)
Cl1 0.0331(10) 0.0260(9) 0.0410(10) -0.0054(8) 0.0223(8) -0.0049(8)
Cl2 0.0189(8) 0.0298(9) 0.0246(8) -0.0004(7) 0.0054(6) -0.0042(7)
Cl3 0.0198(8) 0.0266(9) 0.0292(9) 0.0029(7) 0.0064(7) 0.0011(7)
Cl4 0.0268(9) 0.0345(10) 0.0327(9) -0.0066(8) 0.0110(8) -0.0077(8)
Cl5 0.0264(9) 0.0294(10) 0.0401(10) 0.0065(8) 0.0152(8) 0.0053(8)
P1 0.0177(8) 0.0234(10) 0.0273(9) -0.0018(8) 0.0076(7) -0.0008(7)
C1 0.030(4) 0.053(5) 0.042(5) 0.015(4) 0.021(4) 0.003(4)
C2 0.020(4) 0.063(6) 0.045(5) 0.024(5) 0.009(4) -0.011(4)
C3 0.030(4) 0.040(5) 0.029(4) 0.003(3) 0.003(3) -0.024(4)
C4 0.028(4) 0.033(4) 0.025(4) 0.005(3) 0.007(3) -0.009(3)
C5 0.026(4) 0.032(4) 0.025(4) 0.001(3) 0.011(3) -0.003(3)
C6 0.031(4) 0.031(4) 0.033(4) 0.002(3) 0.020(3) -0.003(3)
C7 0.046(6) 0.066(7) 0.079(7) 0.039(6) 0.039(5) 0.030(5)
C8 0.048(5) 0.027(4) 0.035(4) -0.005(3) 0.018(4) -0.008(4)
C9 0.081(7) 0.037(5) 0.045(5) -0.004(4) 0.036(5) -0.010(5)
C10 0.071(6) 0.018(4) 0.046(5) -0.001(4) 0.028(5) 0.004(4)
C11 0.030(4) 0.031(4) 0.022(3) 0.000(3) 0.008(3) -0.003(3)
C12 0.020(4) 0.042(5) 0.031(4) -0.003(4) 0.004(3) -0.004(3)
C13 0.030(4) 0.063(6) 0.029(4) -0.004(4) 0.006(3) -0.006(4)
C14 0.041(5) 0.060(6) 0.036(5) -0.013(4) 0.014(4) -0.024(5)
C15 0.044(5) 0.063(6) 0.044(5) -0.021(4) 0.026(4) -0.023(5)
C16 0.033(4) 0.045(5) 0.040(5) -0.015(4) 0.017(4) -0.008(4)
C17 0.023(3) 0.042(5) 0.027(4) -0.006(3) 0.014(3) -0.005(3)
C18 0.062(6) 0.029(5) 0.089(7) -0.001(5) 0.055(6) -0.002(4)
C19 0.094(9) 0.035(5) 0.119(9) -0.019(6) 0.088(8) -0.022(5)
C20 0.059(7) 0.066(7) 0.077(7) -0.029(6) 0.047(6) -0.037(6)
C21 0.018(4) 0.136(12) 0.043(5) 0.004(6) 0.010(4) -0.007(6)
C22 0.027(4) 0.082(7) 0.043(5) 0.018(5) 0.012(4) 0.002(5)
C23 0.028(4) 0.021(4) 0.036(4) -0.006(3) 0.018(3) 0.001(3)
C24 0.028(4) 0.034(4) 0.039(4) -0.004(3) 0.018(3) 0.001(3)
C25 0.028(4) 0.042(5) 0.044(5) 0.014(4) 0.010(4) 0.011(4)
C26 0.055(6) 0.034(5) 0.081(7) 0.019(5) 0.030(6) 0.015(5)
C27 0.041(5) 0.023(4) 0.084(7) -0.005(4) 0.028(5) -0.005(4)
C28 0.038(5) 0.037(5) 0.047(5) -0.008(4) 0.018(4) 0.001(4)
Cl6 0.0443(14) 0.083(2) 0.111(2) 0.0187(18) 0.0263(15) 0.0171(14)
Cl7 0.111(3) 0.067(2) 0.169(4) -0.004(2) 0.104(3) 0.0108(19)
Cl8 0.136(3) 0.080(2) 0.124(3) -0.038(2) 0.086(3) -0.044(2)
C29 0.043(5) 0.057(6) 0.063(6) 0.020(5) 0.019(5) 0.010(5)

loop_
_atom_type_symbol
_atom_type_description
_atom_type_scat_dispersion_real
_atom_type_scat_dispersion_imag
_atom_type_scat_source
C C 0.0033 0.0016 'International Tables Vol C Tables 4.2.6.8 and 6.1.1.4'
H H 0.0000 0.0000 'International Tables Vol C Tables 4.2.6.8 and 6.1.1.4'
P P 0.1023 0.0942 'International Tables Vol C Tables 4.2.6.8 and 6.1.1.4'
Cl Cl 0.1484 0.1585 'International Tables Vol C Tables 4.2.6.8 and 6.1.1.4'
Ru Ru -1.2594 0.8363 'International Tables Vol C Tables 4.2.6.8 and 6.1.1.4'

loop_
_geom_angle_atom_site_label_1
_geom_angle_atom_site_label_2
_geom_angle_atom_site_label_3
_geom_angle
P1 Ru1 Cl4 89.02(7)
P1 Ru1 Cl5 91.12(7)
Cl4 Ru1 Cl5 95.09(7)
P1 Ru1 Cl3 96.16(7)
Cl4 Ru1 Cl3 92.41(6)
Cl5 Ru1 Cl3 169.63(6)
P1 Ru1 Cl2 98.64(6)
Cl4 Ru1 Cl2 169.03(6)
Cl5 Ru1 Cl2 92.61(6)
Cl3 Ru1 Cl2 79.03(6)
P1 Ru1 Cl1 176.16(7)
Cl4 Ru1 Cl1 91.99(6)
Cl5 Ru1 Cl1 92.48(7)
Cl3 Ru1 Cl1 80.10(6)
Cl2 Ru1 Cl1 79.87(6)
C5 Ru2 C2 80.3(3)
C5 Ru2 C6 37.7(3)
C2 Ru2 C6 67.9(3)
C5 Ru2 C3 68.2(3)
C2 Ru2 C3 38.2(3)
C6 Ru2 C3 81.0(3)
C5 Ru2 C1 68.9(3)
C2 Ru2 C1 37.6(3)
C6 Ru2 C1 38.4(3)
C3 Ru2 C1 69.1(3)
C5 Ru2 C4 37.9(3)
C2 Ru2 C4 68.7(3)
C6 Ru2 C4 68.7(3)
C3 Ru2 C4 38.1(3)
C1 Ru2 C4 82.2(3)
C5 Ru2 Cl1 118.3(2)
C2 Ru2 Cl1 121.8(3)
C6 Ru2 Cl1 93.7(2)
C3 Ru2 Cl1 159.7(2)
C1 Ru2 Cl1 94.6(2)
C4 Ru2 Cl1 155.36(19)
C5 Ru2 Cl3 97.4(2)
C2 Ru2 Cl3 154.4(3)
C6 Ru2 Cl3 124.4(2)
C3 Ru2 Cl3 117.3(2)
C1 Ru2 Cl3 162.5(2)
C4 Ru2 Cl3 93.7(2)
Cl1 Ru2 Cl3 81.92(6)
C5 Ru2 Cl2 159.0(2)
C2 Ru2 Cl2 94.7(2)
C6 Ru2 Cl2 156.4(2)
C3 Ru2 Cl2 95.2(2)
C1 Ru2 Cl2 118.5(2)
C4 Ru2 Cl2 121.3(2)
Cl1 Ru2 Cl2 81.73(6)
Cl3 Ru2 Cl2 78.16(6)
Ru2 Cl1 Ru1 82.80(6)
Ru1 Cl2 Ru2 84.11(5)
Ru1 Cl3 Ru2 85.03(6)
C23 P1 C11 106.3(3)
C23 P1 C17 105.5(3)
C11 P1 C17 101.6(3)
C23 P1 Ru1 109.2(2)
C11 P1 Ru1 117.3(3)
C17 P1 Ru1 115.9(2)
C2 C1 C6 117.6(8)
C2 C1 C7 122.5(8)
C6 C1 C7 119.8(8)
C2 C1 Ru2 70.7(5)
C6 C1 Ru2 70.3(4)
C7 C1 Ru2 128.6(6)
C1 C2 C3 122.3(7)
C1 C2 Ru2 71.7(4)
C3 C2 Ru2 71.4(4)
C1 C2 H2 118.9
C3 C2 H2 118.9
Ru2 C2 H2 131.0
C2 C3 C4 119.8(7)
C2 C3 Ru2 70.5(4)
C4 C3 Ru2 71.7(4)
C2 C3 H3 120.1
C4 C3 H3 120.1
Ru2 C3 H3 130.2
C5 C4 C3 117.7(7)
C5 C4 C8 119.4(6)
C3 C4 C8 122.9(7)
C5 C4 Ru2 69.7(4)
C3 C4 Ru2 70.2(4)
C8 C4 Ru2 128.7(5)
C6 C5 C4 121.9(7)
C6 C5 Ru2 71.2(4)
C4 C5 Ru2 72.4(4)
C6 C5 H5 119.0
C4 C5 H5 119.0
Ru2 C5 H5 130.0
C5 C6 C1 120.7(7)
C5 C6 Ru2 71.0(4)
C1 C6 Ru2 71.3(4)
C5 C6 H6 119.7
C1 C6 H6 119.7
Ru2 C6 H6 130.7
C1 C7 H7A 109.5
C1 C7 H7B 109.5
H7A C7 H7B 109.5
C1 C7 H7C 109.5
H7A C7 H7C 109.5
H7B C7 H7C 109.5
C9 C8 C4 114.3(7)
C9 C8 C10 110.7(7)
C4 C8 C10 108.3(7)
C9 C8 H8 107.8
C4 C8 H8 107.8
C10 C8 H8 107.8
C8 C9 H9A 109.5
C8 C9 H9B 109.5
H9A C9 H9B 109.5
C8 C9 H9C 109.5
H9A C9 H9C 109.5
H9B C9 H9C 109.5
C8 C10 H10A 109.5
C8 C10 H10B 109.5
H10A C10 H10B 109.5
C8 C10 H10C 109.5
H10A C10 H10C 109.5
H10B C10 H10C 109.5
C12 C11 C16 119.1(7)
C12 C11 P1 122.0(6)
C16 C11 P1 118.9(6)
C11 C12 C13 120.2(8)
C11 C12 H12 119.9
C13 C12 H12 119.9
C14 C13 C12 120.3(8)
C14 C13 H13 119.8
C12 C13 H13 119.8
C13 C14 C15 120.2(8)
C13 C14 H14 119.9
C15 C14 H14 119.9
C16 C15 C14 119.9(8)
C16 C15 H15 120.0
C14 C15 H15 120.0
C15 C16 C11 120.4(8)
C15 C16 H16 119.8
C11 C16 H16 119.8
C22 C17 C18 118.3(8)
C22 C17 P1 123.4(7)
C18 C17 P1 118.2(6)
C19 C18 C17 120.4(9)
C19 C18 H18 119.8
C17 C18 H18 119.8
C20 C19 C18 120.7(10)
C20 C19 H19 119.7
C18 C19 H19 119.7
C19 C20 C21 119.8(9)
C19 C20 H20 120.1
C21 C20 H20 120.1
C20 C21 C22 120.1(9)
C20 C21 H21 119.9
C22 C21 H21 119.9
C17 C22 C21 120.7(10)
C17 C22 H22 119.7
C21 C22 H22 119.7
C28 C23 C24 119.3(7)
C28 C23 P1 121.9(6)
C24 C23 P1 118.5(5)
C25 C24 C23 119.7(7)
C25 C24 H24 120.2
C23 C24 H24 120.2
C26 C25 C24 120.7(8)
C26 C25 H25 119.7
C24 C25 H25 119.7
C27 C26 C25 120.8(8)
C27 C26 H26 119.6
C25 C26 H26 119.6
C26 C27 C28 119.9(8)
C26 C27 H27 120.0
C28 C27 H27 120.0
C23 C28 C27 119.7(8)
C23 C28 H28 120.2
C27 C28 H28 120.2
Cl7 C29 Cl6 111.8(6)
Cl7 C29 Cl8 109.7(6)
Cl6 C29 Cl8 111.3(5)
Cl7 C29 H29 108.0
Cl6 C29 H29 108.0
Cl8 C29 H29 108.0

loop_
_geom_bond_atom_site_label_1
_geom_bond_atom_site_label_2
_geom_bond_distance
Ru1 P1 2.2794(19)
Ru1 Cl4 2.2969(18)
Ru1 Cl5 2.3065(19)
Ru1 Cl3 2.4033(18)
Ru1 Cl2 2.4267(17)
Ru1 Cl1 2.5241(18)
Ru2 C5 2.143(7)
Ru2 C2 2.145(7)
Ru2 C6 2.145(7)
Ru2 C3 2.157(7)
Ru2 C1 2.159(8)
Ru2 C4 2.178(7)
Ru2 Cl1 2.4110(19)
Ru2 Cl3 2.4276(18)
Ru2 Cl2 2.4474(17)
P1 C23 1.824(7)
P1 C11 1.830(7)
P1 C17 1.834(7)
C1 C2 1.387(13)
C1 C6 1.415(11)
C1 C7 1.536(12)
C2 C3 1.406(12)
C2 H2 0.9500
C3 C4 1.415(10)
C3 H3 0.9500
C4 C5 1.403(10)
C4 C8 1.516(11)
C5 C6 1.387(10)
C5 H5 0.9500
C6 H6 0.9500
C7 H7A 0.9800
C7 H7B 0.9800
C7 H7C 0.9800
C8 C9 1.515(11)
C8 C10 1.538(11)
C8 H8 1.0000
C9 H9A 0.9800
C9 H9B 0.9800
C9 H9C 0.9800
C10 H10A 0.9800
C10 H10B 0.9800
C10 H10C 0.9800
C11 C12 1.379(10)
C11 C16 1.407(11)
C12 C13 1.385(10)
C12 H12 0.9500
C13 C14 1.379(12)
C13 H13 0.9500
C14 C15 1.380(12)
C14 H14 0.9500
C15 C16 1.376(11)
C15 H15 0.9500
C16 H16 0.9500
C17 C22 1.366(11)
C17 C18 1.393(11)
C18 C19 1.387(12)
C18 H18 0.9500
C19 C20 1.353(15)
C19 H19 0.9500
C20 C21 1.368(15)
C20 H20 0.9500
C21 C22 1.397(13)
C21 H21 0.9500
C22 H22 0.9500
C23 C28 1.380(10)
C23 C24 1.407(10)
C24 C25 1.372(11)
C24 H24 0.9500
C25 C26 1.370(13)
C25 H25 0.9500
C26 C27 1.358(13)
C26 H26 0.9500
C27 C28 1.409(12)
C27 H27 0.9500
C28 H28 0.9500
Cl6 C29 1.731(10)
Cl7 C29 1.724(10)
Cl8 C29 1.733(10)
C29 H29 1.0000

loop_
_geom_torsion_atom_site_label_1
_geom_torsion_atom_site_label_2
_geom_torsion_atom_site_label_3
_geom_torsion_atom_site_label_4
_geom_torsion
C5 Ru2 Cl1 Ru1 133.2(2)
C2 Ru2 Cl1 Ru1 -130.5(3)
C6 Ru2 Cl1 Ru1 163.3(2)
C3 Ru2 Cl1 Ru1 -122.7(6)
C1 Ru2 Cl1 Ru1 -158.3(2)
C4 Ru2 Cl1 Ru1 120.3(5)
Cl3 Ru2 Cl1 Ru1 39.06(5)
Cl2 Ru2 Cl1 Ru1 -40.06(5)
Cl4 Ru1 Cl1 Ru2 -131.87(6)
Cl5 Ru1 Cl1 Ru2 132.94(6)
Cl3 Ru1 Cl1 Ru2 -39.77(6)
Cl2 Ru1 Cl1 Ru2 40.73(6)
P1 Ru1 Cl2 Ru2 136.54(6)
Cl4 Ru1 Cl2 Ru2 2.7(4)
Cl5 Ru1 Cl2 Ru2 -131.93(6)
Cl3 Ru1 Cl2 Ru2 41.89(6)
Cl1 Ru1 Cl2 Ru2 -39.87(6)
C5 Ru2 Cl2 Ru1 -121.4(5)
C2 Ru2 Cl2 Ru1 163.4(3)
C6 Ru2 Cl2 Ru1 122.1(5)
C3 Ru2 Cl2 Ru1 -158.3(2)
C1 Ru2 Cl2 Ru1 132.7(3)
C4 Ru2 Cl2 Ru1 -128.7(2)
Cl1 Ru2 Cl2 Ru1 41.88(6)
Cl3 Ru2 Cl2 Ru1 -41.53(6)
P1 Ru1 Cl3 Ru2 -139.87(6)
Cl4 Ru1 Cl3 Ru2 130.85(6)
Cl5 Ru1 Cl3 Ru2 -5.5(4)
Cl2 Ru1 Cl3 Ru2 -42.23(5)
Cl1 Ru1 Cl3 Ru2 39.25(6)
C5 Ru2 Cl3 Ru1 -158.9(2)
C2 Ru2 Cl3 Ru1 117.9(5)
C6 Ru2 Cl3 Ru1 -130.2(2)
C3 Ru2 Cl3 Ru1 131.8(2)
C1 Ru2 Cl3 Ru1 -121.0(8)
C4 Ru2 Cl3 Ru1 163.16(19)
Cl1 Ru2 Cl3 Ru1 -41.23(6)
Cl2 Ru2 Cl3 Ru1 41.95(5)
Cl4 Ru1 P1 C23 89.0(3)
Cl5 Ru1 P1 C23 -176.0(3)
Cl3 Ru1 P1 C23 -3.4(3)
Cl2 Ru1 P1 C23 -83.2(3)
Cl4 Ru1 P1 C11 -150.2(3)
Cl5 Ru1 P1 C11 -55.1(3)
Cl3 Ru1 P1 C11 117.5(3)
Cl2 Ru1 P1 C11 37.7(3)
Cl4 Ru1 P1 C17 -30.0(3)
Cl5 Ru1 P1 C17 65.1(3)
Cl3 Ru1 P1 C17 -122.3(3)
Cl2 Ru1 P1 C17 157.9(3)
C5 Ru2 C1 C2 -101.8(5)
C6 Ru2 C1 C2 -130.3(7)
C3 Ru2 C1 C2 -28.0(5)
C4 Ru2 C1 C2 -65.0(5)
Cl1 Ru2 C1 C2 139.5(5)
Cl3 Ru2 C1 C2 -142.6(7)
Cl2 Ru2 C1 C2 56.4(5)
C5 Ru2 C1 C6 28.5(4)
C2 Ru2 C1 C6 130.3(7)
C3 Ru2 C1 C6 102.4(5)
C4 Ru2 C1 C6 65.3(5)
Cl1 Ru2 C1 C6 -90.1(4)
Cl3 Ru2 C1 C6 -12.3(11)
Cl2 Ru2 C1 C6 -173.2(4)
C5 Ru2 C1 C7 141.5(9)
C2 Ru2 C1 C7 -116.7(10)
C6 Ru2 C1 C7 112.9(10)
C3 Ru2 C1 C7 -144.7(9)
C4 Ru2 C1 C7 178.3(8)
Cl1 Ru2 C1 C7 22.8(8)
Cl3 Ru2 C1 C7 100.7(10)
Cl2 Ru2 C1 C7 -60.3(9)
C6 C1 C2 C3 -1.4(11)
C7 C1 C2 C3 176.8(7)
Ru2 C1 C2 C3 52.7(7)
C6 C1 C2 Ru2 -54.1(6)
C7 C1 C2 Ru2 124.1(7)
C5 Ru2 C2 C1 67.9(5)
C6 Ru2 C2 C1 30.7(5)
C3 Ru2 C2 C1 134.8(7)
C4 Ru2 C2 C1 105.5(5)
Cl1 Ru2 C2 C1 -49.5(5)
Cl3 Ru2 C2 C1 155.0(4)
Cl2 Ru2 C2 C1 -132.7(4)
C5 Ru2 C2 C3 -66.9(5)
C6 Ru2 C2 C3 -104.1(5)
C1 Ru2 C2 C3 -134.8(7)
C4 Ru2 C2 C3 -29.4(4)
Cl1 Ru2 C2 C3 175.6(4)
Cl3 Ru2 C2 C3 20.1(8)
Cl2 Ru2 C2 C3 92.5(4)
C1 C2 C3 C4 1.3(11)
Ru2 C2 C3 C4 54.1(6)
C1 C2 C3 Ru2 -52.8(7)
C5 Ru2 C3 C2 102.4(5)
C6 Ru2 C3 C2 65.5(5)
C1 Ru2 C3 C2 27.6(5)
C4 Ru2 C3 C2 132.2(7)
Cl1 Ru2 C3 C2 -10.7(9)
Cl3 Ru2 C3 C2 -170.4(4)
Cl2 Ru2 C3 C2 -91.0(5)
C5 Ru2 C3 C4 -29.8(5)
C2 Ru2 C3 C4 -132.2(7)
C6 Ru2 C3 C4 -66.7(5)
C1 Ru2 C3 C4 -104.6(5)
Cl1 Ru2 C3 C4 -143.0(5)
Cl3 Ru2 C3 C4 57.4(5)
Cl2 Ru2 C3 C4 136.8(4)
C2 C3 C4 C5 -0.8(11)
Ru2 C3 C4 C5 52.7(6)
C2 C3 C4 C8 -177.5(7)
Ru2 C3 C4 C8 -124.0(7)
C2 C3 C4 Ru2 -53.5(6)
C2 Ru2 C4 C5 -101.9(5)
C6 Ru2 C4 C5 -28.2(4)
C3 Ru2 C4 C5 -131.3(7)
C1 Ru2 C4 C5 -65.5(5)
Cl1 Ru2 C4 C5 18.6(8)
Cl3 Ru2 C4 C5 97.3(4)
Cl2 Ru2 C4 C5 175.7(3)
C5 Ru2 C4 C3 131.3(7)
C2 Ru2 C4 C3 29.4(5)
C6 Ru2 C4 C3 103.1(5)
C1 Ru2 C4 C3 65.8(5)
Cl1 Ru2 C4 C3 149.9(5)
Cl3 Ru2 C4 C3 -131.4(5)
Cl2 Ru2 C4 C3 -53.0(5)
C5 Ru2 C4 C8 -111.9(8)
C2 Ru2 C4 C8 146.2(7)
C6 Ru2 C4 C8 -140.2(7)
C3 Ru2 C4 C8 116.8(8)
C1 Ru2 C4 C8 -177.4(7)
Cl1 Ru2 C4 C8 -93.3(8)
Cl3 Ru2 C4 C8 -14.6(6)
Cl2 Ru2 C4 C8 63.8(7)
C3 C4 C5 C6 0.6(11)
C8 C4 C5 C6 177.3(7)
Ru2 C4 C5 C6 53.5(6)
C3 C4 C5 Ru2 -52.9(6)
C8 C4 C5 Ru2 123.9(7)
C2 Ru2 C5 C6 -66.2(5)
C3 Ru2 C5 C6 -104.0(5)
C1 Ru2 C5 C6 -29.0(5)
C4 Ru2 C5 C6 -133.9(6)
Cl1 Ru2 C5 C6 54.8(5)
Cl3 Ru2 C5 C6 139.6(4)
Cl2 Ru2 C5 C6 -144.1(5)
C2 Ru2 C5 C4 67.7(5)
C6 Ru2 C5 C4 133.9(6)
C3 Ru2 C5 C4 29.9(5)
C1 Ru2 C5 C4 105.0(5)
Cl1 Ru2 C5 C4 -171.3(4)
Cl3 Ru2 C5 C4 -86.5(4)
Cl2 Ru2 C5 C4 -10.2(8)
C4 C5 C6 C1 -0.7(11)
Ru2 C5 C6 C1 53.3(6)
C4 C5 C6 Ru2 -54.0(6)
C2 C1 C6 C5 1.1(11)
C7 C1 C6 C5 -177.1(7)
Ru2 C1 C6 C5 -53.1(6)
C2 C1 C6 Ru2 54.3(6)
C7 C1 C6 Ru2 -124.0(7)
C2 Ru2 C6 C5 103.2(5)
C3 Ru2 C6 C5 65.8(5)
C1 Ru2 C6 C5 133.3(7)
C4 Ru2 C6 C5 28.4(4)
Cl1 Ru2 C6 C5 -133.9(4)
Cl3 Ru2 C6 C5 -51.1(5)
Cl2 Ru2 C6 C5 148.3(4)
C5 Ru2 C6 C1 -133.3(7)
C2 Ru2 C6 C1 -30.1(5)
C3 Ru2 C6 C1 -67.5(5)
C4 Ru2 C6 C1 -104.9(5)
Cl1 Ru2 C6 C1 92.8(5)
Cl3 Ru2 C6 C1 175.6(4)
Cl2 Ru2 C6 C1 15.0(8)
C5 C4 C8 C9 -148.5(7)
C3 C4 C8 C9 28.2(11)
Ru2 C4 C8 C9 -61.8(9)
C5 C4 C8 C10 87.7(8)
C3 C4 C8 C10 -95.7(8)
Ru2 C4 C8 C10 174.3(5)
C23 P1 C11 C12 124.4(7)
C17 P1 C11 C12 -125.5(7)
Ru1 P1 C11 C12 2.0(7)
C23 P1 C11 C16 -57.2(7)
C17 P1 C11 C16 53.0(7)
Ru1 P1 C11 C16 -179.6(5)
C16 C11 C12 C13 0.6(12)
P1 C11 C12 C13 179.0(6)
C11 C12 C13 C14 -0.3(13)
C12 C13 C14 C15 0.2(14)
C13 C14 C15 C16 -0.4(14)
C14 C15 C16 C11 0.7(14)
C12 C11 C16 C15 -0.8(12)
P1 C11 C16 C15 -179.3(7)
C23 P1 C17 C22 5.5(8)
C11 P1 C17 C22 -105.2(7)
Ru1 P1 C17 C22 126.4(6)
C23 P1 C17 C18 -178.2(6)
C11 P1 C17 C18 71.1(7)
Ru1 P1 C17 C18 -57.3(7)
C22 C17 C18 C19 -1.5(13)
P1 C17 C18 C19 -178.0(8)
C17 C18 C19 C20 0.0(16)
C18 C19 C20 C21 0.7(17)
C19 C20 C21 C22 0.1(16)
C18 C17 C22 C21 2.4(13)
P1 C17 C22 C21 178.7(7)
C20 C21 C22 C17 -1.7(15)
C11 P1 C23 C28 -20.9(7)
C17 P1 C23 C28 -128.3(6)
Ru1 P1 C23 C28 106.5(6)
C11 P1 C23 C24 165.5(6)
C17 P1 C23 C24 58.1(6)
Ru1 P1 C23 C24 -67.1(6)
C28 C23 C24 C25 0.7(11)
P1 C23 C24 C25 174.5(6)
C23 C24 C25 C26 -0.9(12)
C24 C25 C26 C27 -0.1(14)
C25 C26 C27 C28 1.3(15)
C24 C23 C28 C27 0.4(12)
P1 C23 C28 C27 -173.2(7)
C26 C27 C28 C23 -1.4(14)
